data_2201128
loop_
_publ_author_name
'Lee, Sung Jea'
'Lee, Jun Yong'
'Yang, Hyun Woong'
'Kim, Cheal'
'Nam, Wonwoo'
'Kim, Youngmee'

_publ_section_title
;
 Tetraethylammonium
 dichloro[4,5-dichloro-1,2-bis(2-pyridine-2-carboxamido)benzene]ferrate(III),
 [Et~4~N][(bpc)FeCl~2~]
;
_journal_issue 6
_journal_name_full 'Acta Crystallographica Section E'
_journal_page_first m313
_journal_page_last m315
_journal_paper_doi 10.1107/S1600536802009273
_journal_volume 58
_journal_year 2002
_chemical_formula_iupac '(C8 H20 N) [Fe Cl2 (C18 H10 N4 O2)]'
_chemical_formula_moiety 'C18 H10 Cl4 Fe N4 O2, C8 H20 N'
_chemical_formula_sum 'C26 H30 Cl4 Fe N5 O2'
_chemical_formula_weight 642.20
_space_group_IT_number 4
_symmetry_cell_setting monoclinic
_symmetry_space_group_name_Hall 'P 2yb'
_symmetry_space_group_name_H-M 'P 1 21 1'
_atom_sites_solution_hydrogens geom
_atom_sites_solution_primary direct
_atom_sites_solution_secondary difmap
_cell_angle_alpha 90.0
_cell_angle_beta 101.94(2)
_cell_angle_gamma 90.0
_cell_formula_units_Z 2
_cell_length_a 8.752(2)
_cell_length_b 10.473(2)
_cell_length_c 15.685(3)
_cell_measurement_reflns_used 25
_cell_measurement_temperature 298(2)
_cell_measurement_theta_max 13.86
_cell_measurement_theta_min 7.72
_cell_volume 1406.6(5)
_computing_cell_refinement 'CAD-4-PC Software'
_computing_data_collection 'CAD-4-PC Software (Enraf-Nonius, 1992)'
_computing_data_reduction 'XCAD4 (Harms, 1997)'
_computing_molecular_graphics 'ORTEP-3 for Windows (Farrugia, 1997)'
_computing_publication_material SHELXL97
_computing_structure_refinement 'SHELXL97 (Sheldrick, 1997)'
_computing_structure_solution 'SHELXS97 (Sheldrick, 1997)'
_diffrn_ambient_temperature 298(2)
_diffrn_measured_fraction_theta_full 1.000
_diffrn_measured_fraction_theta_max 1.000
_diffrn_measurement_device_type 'Enraf-Nonius MACH-3'
_diffrn_measurement_method \w-2\q
_diffrn_radiation_monochromator graphite
_diffrn_radiation_source 'fine-focus sealed tube'
_diffrn_radiation_type MoK\a
_diffrn_radiation_wavelength 0.71073
_diffrn_reflns_av_R_equivalents 0.0344
_diffrn_reflns_av_sigmaI/netI 0.0994
_diffrn_reflns_limit_h_max 10
_diffrn_reflns_limit_h_min 0
_diffrn_reflns_limit_k_max 12
_diffrn_reflns_limit_k_min 0
_diffrn_reflns_limit_l_max 18
_diffrn_reflns_limit_l_min -19
_diffrn_reflns_number 3094
_diffrn_reflns_theta_full 25.96
_diffrn_reflns_theta_max 25.96
_diffrn_reflns_theta_min 2.35
_diffrn_standards_decay_% negligible
_diffrn_standards_interval_time 60
_diffrn_standards_number 3
_exptl_absorpt_coefficient_mu 0.950
_exptl_absorpt_correction_type none
_exptl_crystal_colour 'dark green'
_exptl_crystal_density_diffrn 1.516
_exptl_crystal_density_meas ?
_exptl_crystal_density_method 'not measured'
_exptl_crystal_description block
_exptl_crystal_F_000 662
_exptl_crystal_size_max 0.20
_exptl_crystal_size_mid 0.15
_exptl_crystal_size_min 0.10
_refine_diff_density_max 0.350
_refine_diff_density_min -0.479
_refine_ls_abs_structure_details 'Flack (1983), 0000 Friedel reflections'
_refine_ls_abs_structure_Flack 0.09(8)
_refine_ls_extinction_method none
_refine_ls_goodness_of_fit_ref 1.026
_refine_ls_hydrogen_treatment constr
_refine_ls_matrix_type full
_refine_ls_number_parameters 348
_refine_ls_number_reflns 2905
_refine_ls_number_restraints 1
_refine_ls_restrained_S_all 1.025
_refine_ls_R_factor_all 0.1195
_refine_ls_R_factor_gt 0.0443
_refine_ls_shift/su_max <0.001
_refine_ls_shift/su_mean 0.000
_refine_ls_structure_factor_coef Fsqd
_refine_ls_weighting_details 'calc w = 1/[\s^2^(Fo^2^)+(0.0446P)^2^] where P = (Fo^2^+2Fc^2^)/3'
_refine_ls_weighting_scheme calc
_refine_ls_wR_factor_gt 0.0839
_refine_ls_wR_factor_ref 0.1020
_reflns_number_gt 1907
_reflns_number_total 2905
_reflns_threshold_expression I>2\s(I)
_cod_data_source_file dn6031.cif
_cod_data_source_block I
_cod_depositor_comments
;
The following automatic conversions were performed:

'_exptl_crystal_density_meas' value 'not measured' was changed to '?'
- the value is perceived as not measured.

Automatic conversion script
Id: cif_fix_values 3008 2015-01-20 13:52:24Z robertas 
;
_cod_original_sg_symbol_H-M 'P 21'
_cod_database_code 2201128
_cod_database_fobs_code 2201128

loop_
_symmetry_equiv_pos_as_xyz
'x, y, z'
'-x, y+1/2, -z'

loop_
_atom_site_label
_atom_site_fract_x
_atom_site_fract_y
_atom_site_fract_z
_atom_site_U_iso_or_equiv
_atom_site_adp_type
_atom_site_calc_flag
_atom_site_refinement_flags
_atom_site_occupancy
_atom_site_disorder_assembly
_atom_site_disorder_group
_atom_site_type_symbol
Fe1 0.28155(11) 0.34573(17) 0.17844(6) 0.0308(3) Uani d . 1 . . Fe
Cl1 0.7793(3) 0.6528(2) 0.51669(13) 0.0598(7) Uani d . 1 . . Cl
Cl2 0.4828(3) 0.5993(2) 0.59449(12) 0.0569(6) Uani d . 1 . . Cl
Cl3 0.3477(2) 0.13053(18) 0.18581(12) 0.0412(5) Uani d . 1 . . Cl
Cl4 0.1423(3) 0.5038(2) 0.09003(13) 0.0564(6) Uani d . 1 . . Cl
O1 0.0523(6) 0.4075(6) 0.3811(3) 0.0495(15) Uani d . 1 . . O
O2 0.6774(7) 0.5680(6) 0.2042(3) 0.0546(16) Uani d . 1 . . O
N1 0.4245(7) 0.3496(7) 0.0782(3) 0.0360(13) Uani d . 1 . . N
N2 0.4802(6) 0.4413(6) 0.2345(4) 0.0315(14) Uani d . 1 . . N
N3 0.2407(7) 0.3909(6) 0.2984(3) 0.0317(15) Uani d . 1 . . N
N4 0.0462(7) 0.2705(6) 0.1772(4) 0.0370(16) Uani d . 1 . . N
C1 0.3978(10) 0.2858(8) 0.0028(5) 0.048(2) Uani d . 1 . . C
H1 0.3141 0.2293 -0.0095 0.058 Uiso calc R 1 . . H
C2 0.4908(12) 0.3017(9) -0.0568(5) 0.058(3) Uani d . 1 . . C
H2 0.4704 0.2571 -0.1092 0.070 Uiso calc R 1 . . H
C3 0.6151(11) 0.3849(9) -0.0375(5) 0.057(3) Uani d . 1 . . C
H3 0.6784 0.3997 -0.0774 0.068 Uiso calc R 1 . . H
C4 0.6427(11) 0.4439(9) 0.0394(5) 0.058(2) Uani d . 1 . . C
H4 0.7283 0.4981 0.0540 0.069 Uiso calc R 1 . . H
C5 0.5470(9) 0.4260(7) 0.0976(4) 0.0344(18) Uani d . 1 . . C
C6 0.5755(9) 0.4857(7) 0.1848(5) 0.0344(17) Uani d . 1 . . C
C7 0.4921(8) 0.4784(7) 0.3213(4) 0.0310(17) Uani d . 1 . . C
C8 0.6206(9) 0.5377(8) 0.3725(5) 0.0393(19) Uani d . 1 . . C
H8 0.7087 0.5530 0.3496 0.047 Uiso calc R 1 . . H
C9 0.6197(9) 0.5741(7) 0.4562(4) 0.0367(18) Uani d . 1 . . C
C10 0.4899(10) 0.5507(7) 0.4912(5) 0.0395(19) Uani d . 1 . . C
C11 0.3619(9) 0.4872(7) 0.4417(4) 0.0345(17) Uani d . 1 . . C
H11 0.2763 0.4680 0.4660 0.041 Uiso calc R 1 . . H
C12 0.3618(8) 0.4526(7) 0.3567(4) 0.0288(16) Uani d . 1 . . C
C13 0.0988(8) 0.3725(7) 0.3169(4) 0.0328(18) Uani d . 1 . . C
C14 -0.0062(8) 0.2983(7) 0.2484(5) 0.0309(17) Uani d . 1 . . C
C15 -0.1544(9) 0.2597(7) 0.2569(5) 0.043(2) Uani d . 1 . . C
H15 -0.1924 0.2823 0.3059 0.052 Uiso calc R 1 . . H
C16 -0.2423(9) 0.1894(8) 0.1934(6) 0.048(2) Uani d . 1 . . C
H16 -0.3404 0.1611 0.1993 0.057 Uiso calc R 1 . . H
C17 -0.1876(9) 0.1594(8) 0.1200(6) 0.052(2) Uani d . 1 . . C
H17 -0.2485 0.1127 0.0750 0.062 Uiso calc R 1 . . H
C18 -0.0397(9) 0.2003(8) 0.1147(5) 0.047(2) Uani d . 1 . . C
H18 0.0005 0.1781 0.0663 0.056 Uiso calc R 1 . . H
N5 0.0617(7) 0.8177(5) 0.3045(4) 0.0368(16) Uani d . 1 . . N
C51 0.2130(10) 0.8837(9) 0.3039(6) 0.060(3) Uani d . 1 . . C
H51A 0.2440 0.9312 0.3579 0.072 Uiso calc R 1 . . H
H51B 0.1969 0.9447 0.2564 0.072 Uiso calc R 1 . . H
C52 0.3472(10) 0.7928(10) 0.2941(7) 0.075(3) Uani d . 1 . . C
H52A 0.3809 0.7458 0.3472 0.112 Uiso calc R 1 . . H
H52B 0.4330 0.8417 0.2820 0.112 Uiso calc R 1 . . H
H52C 0.3111 0.7344 0.2471 0.112 Uiso calc R 1 . . H
C53 0.0086(11) 0.7405(11) 0.2224(5) 0.067(3) Uani d . 1 . . C
H53A -0.0894 0.6991 0.2249 0.081 Uiso calc R 1 . . H
H53B 0.0851 0.6743 0.2200 0.081 Uiso calc R 1 . . H
C54 -0.0137(13) 0.8208(13) 0.1381(6) 0.099(4) Uani d . 1 . . C
H54A -0.0921 0.8847 0.1389 0.149 Uiso calc R 1 . . H
H54B -0.0460 0.7663 0.0885 0.149 Uiso calc R 1 . . H
H54C 0.0831 0.8615 0.1346 0.149 Uiso calc R 1 . . H
C55 -0.0546(9) 0.9213(9) 0.3122(6) 0.058(2) Uani d . 1 . . C
H55A -0.0609 0.9802 0.2639 0.069 Uiso calc R 1 . . H
H55B -0.0174 0.9686 0.3656 0.069 Uiso calc R 1 . . H
C56 -0.2180(9) 0.8700(12) 0.3125(6) 0.079(3) Uani d . 1 . . C
H56A -0.2486 0.8114 0.2650 0.119 Uiso calc R 1 . . H
H56B -0.2908 0.9396 0.3061 0.119 Uiso calc R 1 . . H
H56C -0.2173 0.8267 0.3665 0.119 Uiso calc R 1 . . H
C57 0.0787(11) 0.7254(10) 0.3793(6) 0.064(3) Uani d . 1 . . C
H57A 0.1484 0.6573 0.3698 0.077 Uiso calc R 1 . . H
H57B -0.0226 0.6875 0.3789 0.077 Uiso calc R 1 . . H
C58 0.1398(13) 0.7817(12) 0.4681(6) 0.091(4) Uani d . 1 . . C
H58A 0.2431 0.8147 0.4708 0.136 Uiso calc R 1 . . H
H58B 0.1432 0.7167 0.5116 0.136 Uiso calc R 1 . . H
H58C 0.0723 0.8496 0.4785 0.136 Uiso calc R 1 . . H

loop_
_atom_site_aniso_label
_atom_site_aniso_U_11
_atom_site_aniso_U_22
_atom_site_aniso_U_33
_atom_site_aniso_U_12
_atom_site_aniso_U_13
_atom_site_aniso_U_23
Fe1 0.0277(6) 0.0339(6) 0.0312(5) -0.0032(6) 0.0070(4) 0.0001(5)
Cl1 0.0555(15) 0.0695(16) 0.0486(12) -0.0256(13) -0.0025(10) -0.0087(11)
Cl2 0.0628(15) 0.0718(16) 0.0342(10) -0.0035(13) 0.0053(10) -0.0083(11)
Cl3 0.0389(11) 0.0353(11) 0.0510(11) -0.0020(9) 0.0132(9) 0.0039(9)
Cl4 0.0618(15) 0.0574(14) 0.0504(12) 0.0192(12) 0.0123(11) 0.0166(11)
O1 0.036(3) 0.071(4) 0.047(3) 0.000(3) 0.021(3) -0.006(3)
O2 0.054(4) 0.059(4) 0.056(3) -0.026(3) 0.021(3) -0.006(3)
N1 0.042(4) 0.031(3) 0.036(3) 0.001(4) 0.010(3) 0.002(3)
N2 0.027(3) 0.030(3) 0.040(3) -0.007(3) 0.011(3) -0.004(3)
N3 0.027(3) 0.037(4) 0.032(3) -0.004(3) 0.008(3) 0.000(3)
N4 0.027(4) 0.044(4) 0.040(3) 0.001(3) 0.006(3) 0.004(3)
C1 0.063(6) 0.046(5) 0.038(4) -0.009(5) 0.015(4) -0.002(4)
C2 0.092(8) 0.056(6) 0.031(4) 0.006(6) 0.023(5) -0.003(4)
C3 0.077(7) 0.054(6) 0.050(5) 0.007(5) 0.037(5) 0.005(4)
C4 0.069(6) 0.054(6) 0.062(6) -0.014(5) 0.039(5) 0.002(5)
C5 0.043(5) 0.027(4) 0.037(4) -0.002(4) 0.016(4) 0.008(3)
C6 0.031(4) 0.022(4) 0.051(5) -0.004(4) 0.010(4) 0.003(4)
C7 0.031(4) 0.026(4) 0.034(4) 0.000(3) 0.005(3) 0.002(3)
C8 0.032(5) 0.046(5) 0.040(4) -0.008(4) 0.010(4) 0.000(4)
C9 0.032(4) 0.037(4) 0.036(4) -0.012(4) -0.005(3) 0.003(4)
C10 0.044(5) 0.037(4) 0.034(4) 0.005(4) 0.003(4) 0.000(4)
C11 0.032(4) 0.039(4) 0.032(4) -0.006(4) 0.005(3) 0.005(3)
C12 0.029(4) 0.025(4) 0.034(4) -0.002(3) 0.010(3) 0.001(3)
C13 0.032(4) 0.028(5) 0.042(4) -0.002(3) 0.015(3) 0.004(3)
C14 0.025(4) 0.029(4) 0.038(4) 0.006(3) 0.006(3) 0.005(3)
C15 0.035(5) 0.037(5) 0.058(5) 0.002(4) 0.013(4) 0.005(4)
C16 0.018(5) 0.047(5) 0.076(6) 0.000(4) 0.003(4) 0.013(5)
C17 0.034(5) 0.046(5) 0.067(6) 0.003(4) -0.011(4) 0.004(5)
C18 0.033(5) 0.056(6) 0.048(5) -0.001(4) 0.002(4) -0.005(4)
N5 0.025(3) 0.030(4) 0.056(4) -0.006(3) 0.011(3) -0.002(3)
C51 0.046(5) 0.063(7) 0.073(6) -0.008(5) 0.015(5) 0.010(5)
C52 0.036(5) 0.069(6) 0.126(9) 0.005(5) 0.033(6) 0.015(6)
C53 0.048(7) 0.079(7) 0.073(6) 0.004(5) 0.009(5) -0.016(6)
C54 0.091(8) 0.147(13) 0.058(6) 0.030(9) 0.011(5) 0.013(8)
C55 0.048(6) 0.050(6) 0.078(6) 0.013(5) 0.020(5) -0.004(5)
C56 0.036(5) 0.101(9) 0.107(7) 0.011(6) 0.031(5) 0.007(7)
C57 0.057(7) 0.054(6) 0.087(7) 0.011(5) 0.030(6) 0.016(6)
C58 0.080(8) 0.133(11) 0.057(6) 0.038(8) 0.009(5) 0.011(6)

loop_
_atom_type_symbol
_atom_type_description
_atom_type_scat_dispersion_real
_atom_type_scat_dispersion_imag
_atom_type_scat_source
C C 0.0033 0.0016 'International Tables Vol C Tables 4.2.6.8 and 6.1.1.4'
N N 0.0061 0.0033 'International Tables Vol C Tables 4.2.6.8 and 6.1.1.4'
O O 0.0106 0.0060 'International Tables Vol C Tables 4.2.6.8 and 6.1.1.4'
Fe Fe 0.3463 0.8444 'International Tables Vol C Tables 4.2.6.8 and 6.1.1.4'
Cl Cl 0.1484 0.1585 'International Tables Vol C Tables 4.2.6.8 and 6.1.1.4'
H H 0.0000 0.0000 'International Tables Vol C Tables 4.2.6.8 and 6.1.1.4'

loop_
_geom_angle_atom_site_label_1
_geom_angle_atom_site_label_2
_geom_angle_atom_site_label_3
_geom_angle
_geom_angle_publ_flag
N2 Fe1 N3 77.6(2) yes
N2 Fe1 N4 153.1(2) yes
N3 Fe1 N4 75.5(2) yes
N2 Fe1 N1 74.9(2) yes
N3 Fe1 N1 152.5(2) yes
N4 Fe1 N1 132.0(2) yes
N2 Fe1 Cl3 105.86(19) yes
N3 Fe1 Cl3 105.56(19) yes
N4 Fe1 Cl3 82.89(19) yes
N1 Fe1 Cl3 83.2(2) yes
N2 Fe1 Cl4 101.6(2) yes
N3 Fe1 Cl4 102.33(19) yes
N4 Fe1 Cl4 82.86(17) yes
N1 Fe1 Cl4 82.35(18) yes
Cl3 Fe1 Cl4 144.22(9) yes
C5 N1 C1 119.4(6) ?
C5 N1 Fe1 113.6(5) ?
C1 N1 Fe1 127.0(5) ?
C6 N2 C7 122.7(6) ?
C6 N2 Fe1 119.9(5) ?
C7 N2 Fe1 116.2(4) ?
C13 N3 C12 122.1(6) ?
C13 N3 Fe1 120.7(5) ?
C12 N3 Fe1 117.0(4) ?
C14 N4 C18 120.1(7) ?
C14 N4 Fe1 113.6(5) ?
C18 N4 Fe1 126.3(5) ?
N1 C1 C2 121.6(8) ?
C1 C2 C3 118.7(8) ?
C4 C3 C2 118.6(8) ?
C3 C4 C5 121.2(9) ?
N1 C5 C4 120.5(7) ?
N1 C5 C6 116.3(6) ?
C4 C5 C6 123.2(8) ?
O2 C6 N2 127.3(7) ?
O2 C6 C5 120.0(7) ?
N2 C6 C5 112.7(6) ?
C8 C7 C12 119.2(6) ?
C8 C7 N2 125.2(6) ?
C12 C7 N2 115.5(6) ?
C9 C8 C7 121.1(7) ?
C8 C9 C10 119.9(7) ?
C8 C9 Cl1 119.7(6) ?
C10 C9 Cl1 120.3(6) ?
C9 C10 C11 119.8(7) ?
C9 C10 Cl2 121.1(6) ?
C11 C10 Cl2 119.1(6) ?
C12 C11 C10 120.2(7) ?
C11 C12 C7 119.8(6) ?
C11 C12 N3 126.7(6) ?
C7 C12 N3 113.5(6) ?
O1 C13 N3 128.0(7) ?
O1 C13 C14 119.6(6) ?
N3 C13 C14 112.4(6) ?
N4 C14 C15 120.6(7) ?
N4 C14 C13 117.1(6) ?
C15 C14 C13 122.3(7) ?
C16 C15 C14 119.4(8) ?
C15 C16 C17 120.1(8) ?
C16 C17 C18 118.2(8) ?
N4 C18 C17 121.5(8) ?
C51 N5 C57 110.9(6) ?
C51 N5 C53 111.1(6) ?
C57 N5 C53 106.6(7) ?
C51 N5 C55 106.3(6) ?
C57 N5 C55 111.0(6) ?
C53 N5 C55 111.1(6) ?
N5 C51 C52 114.1(7) ?
N5 C53 C54 113.6(9) ?
N5 C55 C56 113.2(7) ?
N5 C57 C58 115.4(9) ?

loop_
_geom_bond_atom_site_label_1
_geom_bond_atom_site_label_2
_geom_bond_site_symmetry_2
_geom_bond_distance
_geom_bond_publ_flag
Fe1 N2 . 2.041(6) yes
Fe1 N3 . 2.042(5) yes
Fe1 N4 . 2.202(6) yes
Fe1 N1 . 2.202(5) yes
Fe1 Cl3 . 2.324(3) yes
Fe1 Cl4 . 2.334(3) yes
Cl1 C9 . 1.727(7) ?
Cl2 C10 . 1.712(8) ?
O1 C13 . 1.219(8) yes
O2 C6 . 1.232(8) yes
N1 C5 . 1.322(9) ?
N1 C1 . 1.336(9) ?
N2 C6 . 1.338(8) ?
N2 C7 . 1.399(8) ?
N3 C13 . 1.346(9) ?
N3 C12 . 1.406(9) ?
N4 C14 . 1.326(8) ?
N4 C18 . 1.327(9) ?
C1 C2 . 1.371(11) ?
C2 C3 . 1.378(12) ?
C3 C4 . 1.333(11) ?
C4 C5 . 1.373(10) ?
C5 C6 . 1.477(10) ?
C7 C8 . 1.386(10) ?
C7 C12 . 1.394(9) ?
C8 C9 . 1.369(10) ?
C9 C10 . 1.382(11) ?
C10 C11 . 1.393(11) ?
C11 C12 . 1.382(9) ?
C13 C14 . 1.481(10) ?
C14 C15 . 1.390(10) ?
C15 C16 . 1.344(11) ?
C16 C17 . 1.372(11) ?
C17 C18 . 1.382(11) ?
N5 C51 . 1.495(9) ?
N5 C57 . 1.503(10) ?
N5 C53 . 1.510(10) ?
N5 C55 . 1.510(9) ?
C51 C52 . 1.544(12) ?
C53 C54 . 1.544(13) ?
C55 C56 . 1.528(11) ?
C57 C58 . 1.505(13) ?

loop_
_geom_torsion_atom_site_label_1
_geom_torsion_atom_site_label_2
_geom_torsion_atom_site_label_3
_geom_torsion_atom_site_label_4
_geom_torsion
N2 Fe1 N1 C5 -10.5(5)
N3 Fe1 N1 C5 -8.2(9)
N4 Fe1 N1 C5 167.0(5)
Cl3 Fe1 N1 C5 -119.0(5)
Cl4 Fe1 N1 C5 93.8(5)
N2 Fe1 N1 C1 170.4(7)
N3 Fe1 N1 C1 172.7(6)
N4 Fe1 N1 C1 -12.1(8)
Cl3 Fe1 N1 C1 61.9(6)
Cl4 Fe1 N1 C1 -85.3(6)
N3 Fe1 N2 C6 -163.6(5)
N4 Fe1 N2 C6 -160.5(6)
N1 Fe1 N2 C6 15.3(5)
Cl3 Fe1 N2 C6 93.5(5)
Cl4 Fe1 N2 C6 -63.3(5)
N3 Fe1 N2 C7 4.0(5)
N4 Fe1 N2 C7 7.1(9)
N1 Fe1 N2 C7 -177.0(5)
Cl3 Fe1 N2 C7 -98.8(5)
Cl4 Fe1 N2 C7 104.3(5)
N2 Fe1 N3 C13 170.6(6)
N4 Fe1 N3 C13 -8.0(5)
N1 Fe1 N3 C13 168.3(6)
Cl3 Fe1 N3 C13 -86.2(5)
Cl4 Fe1 N3 C13 71.2(5)
N2 Fe1 N3 C12 -3.5(5)
N4 Fe1 N3 C12 177.9(5)
N1 Fe1 N3 C12 -5.8(9)
Cl3 Fe1 N3 C12 99.7(4)
Cl4 Fe1 N3 C12 -102.9(4)
N2 Fe1 N4 C14 1.1(9)
N3 Fe1 N4 C14 4.2(5)
N1 Fe1 N4 C14 -173.5(5)
Cl3 Fe1 N4 C14 112.4(5)
Cl4 Fe1 N4 C14 -100.5(5)
N2 Fe1 N4 C18 -176.9(6)
N3 Fe1 N4 C18 -173.8(6)
N1 Fe1 N4 C18 8.5(8)
Cl3 Fe1 N4 C18 -65.6(6)
Cl4 Fe1 N4 C18 81.5(6)
C5 N1 C1 C2 -2.8(12)
Fe1 N1 C1 C2 176.2(6)
N1 C1 C2 C3 0.5(13)
C1 C2 C3 C4 2.0(13)
C2 C3 C4 C5 -2.2(13)
C1 N1 C5 C4 2.6(11)
Fe1 N1 C5 C4 -176.5(6)
C1 N1 C5 C6 -175.6(7)
Fe1 N1 C5 C6 5.3(8)
C3 C4 C5 N1 -0.1(13)
C3 C4 C5 C6 177.9(8)
C7 N2 C6 O2 -4.7(11)
Fe1 N2 C6 O2 162.1(6)
C7 N2 C6 C5 176.0(6)
Fe1 N2 C6 C5 -17.2(8)
N1 C5 C6 O2 -172.5(7)
C4 C5 C6 O2 9.3(12)
N1 C5 C6 N2 6.8(9)
C4 C5 C6 N2 -171.4(7)
C6 N2 C7 C8 -16.5(10)
Fe1 N2 C7 C8 176.2(6)
C6 N2 C7 C12 163.2(6)
Fe1 N2 C7 C12 -4.1(8)
C12 C7 C8 C9 -1.7(11)
N2 C7 C8 C9 178.0(7)
C7 C8 C9 C10 0.6(11)
C7 C8 C9 Cl1 -177.7(6)
C8 C9 C10 C11 1.7(12)
Cl1 C9 C10 C11 180.0(6)
C8 C9 C10 Cl2 -178.0(6)
Cl1 C9 C10 Cl2 0.3(10)
C9 C10 C11 C12 -2.9(11)
Cl2 C10 C11 C12 176.8(6)
C10 C11 C12 C7 1.8(10)
C10 C11 C12 N3 -178.5(7)
C8 C7 C12 C11 0.5(10)
N2 C7 C12 C11 -179.2(6)
C8 C7 C12 N3 -179.2(6)
N2 C7 C12 N3 1.0(9)
C13 N3 C12 C11 8.7(10)
Fe1 N3 C12 C11 -177.3(6)
C13 N3 C12 C7 -171.6(6)
Fe1 N3 C12 C7 2.4(7)
C12 N3 C13 O1 2.7(11)
Fe1 N3 C13 O1 -171.1(6)
C12 N3 C13 C14 -176.3(6)
Fe1 N3 C13 C14 10.0(8)
C18 N4 C14 C15 -3.2(10)
Fe1 N4 C14 C15 178.7(5)
C18 N4 C14 C13 177.5(6)
Fe1 N4 C14 C13 -0.6(8)
O1 C13 C14 N4 175.3(7)
N3 C13 C14 N4 -5.6(9)
O1 C13 C14 C15 -4.0(10)
N3 C13 C14 C15 175.1(6)
N4 C14 C15 C16 2.6(11)
C13 C14 C15 C16 -178.1(7)
C14 C15 C16 C17 -1.9(11)
C15 C16 C17 C18 1.7(12)
C14 N4 C18 C17 3.0(11)
Fe1 N4 C18 C17 -179.1(6)
C16 C17 C18 N4 -2.3(12)
C57 N5 C51 C52 60.6(9)
C53 N5 C51 C52 -57.7(10)
C55 N5 C51 C52 -178.6(7)
C51 N5 C53 C54 -58.6(10)
C57 N5 C53 C54 -179.5(8)
C55 N5 C53 C54 59.4(10)
C51 N5 C55 C56 179.2(7)
C57 N5 C55 C56 -60.1(9)
C53 N5 C55 C56 58.3(9)
C51 N5 C57 C58 55.7(10)
C53 N5 C57 C58 176.7(8)
C55 N5 C57 C58 -62.2(10)
